data_7056694
loop_
_publ_author_name
'Kumari, Sweta'
'Mahato, Arun Kumar'
'Maurya, Abhishek'
'Singh, Vijay Kumar'
'Kesharwani, Neha'
'Kachhap, Payal'
'Koshevoy, Igor O.'
'Haldar, Chanchal'

_publ_section_title
;
 Syntheses and characterization of monobasic tridentate Cu(ii) Schiff-base
 complexes for efficient oxidation of 3,5-di-tert-butylcatechol and
 oxidative bromination of organic substrates
;
_journal_name_full 'New J. Chem.'
_journal_paper_doi 10.1039/C7NJ00957G
_journal_year 2017
_chemical_formula_moiety 'C13 H19 Cl2 Cu N3 O'
_chemical_formula_sum 'C13 H19 Cl2 Cu N3 O'
_chemical_formula_weight 367.75
_space_group_crystal_system triclinic
_space_group_IT_number 2
_space_group_name_Hall '-P 1'
_space_group_name_H-M_alt 'P -1'
_symmetry_space_group_name_Hall '-P 1'
_symmetry_space_group_name_H-M 'P -1'
_atom_sites_solution_hydrogens mixed
_audit_creation_method SHELXL-2014/7
_audit_update_record
;
2017-03-21 deposited with the CCDC.
2017-10-20 downloaded from the CCDC.
;
_cell_angle_alpha 90.4010(10)
_cell_angle_beta 91.0350(10)
_cell_angle_gamma 107.506(2)
_cell_formula_units_Z 4
_cell_length_a 11.8119(4)
_cell_length_b 13.0851(4)
_cell_length_c 13.4912(4)
_cell_measurement_reflns_used 9849
_cell_measurement_temperature 150(2)
_cell_measurement_theta_max 32.80
_cell_measurement_theta_min 2.78
_cell_volume 1988.13(11)
_computing_cell_refinement 'SAINT (Bruker AXS, 2009)'
_computing_data_collection 'APEX2 (Bruker AXS, 2010)'
_computing_data_reduction 'SAINT (Bruker AXS, 2009)'
_computing_molecular_graphics 'Diamond v.4.03 (Brandenburg, 2014)'
_computing_publication_material 'SHELXL-2014 (Sheldrick, 2014)'
_computing_structure_refinement 'SHELXL-2014/7 (Sheldrick, 2014)'
_computing_structure_solution 'SHELXS-2014 (Sheldrick, 2014)'
_diffrn_ambient_temperature 150(2)
_diffrn_detector_area_resol_mean 16
_diffrn_measured_fraction_theta_full 0.978
_diffrn_measured_fraction_theta_max 0.823
_diffrn_measurement_device '62mm x 62mm CCD camera on \k-goniostat'
_diffrn_measurement_device_type 'Bruker KAPPA APEX II CCD'
_diffrn_measurement_method '\f scans and \w scans with \k offset'
_diffrn_radiation_monochromator 'horizontally mounted graphite crystal'
_diffrn_radiation_type MoK\a
_diffrn_radiation_wavelength 0.71073
_diffrn_reflns_av_R_equivalents 0.0204
_diffrn_reflns_av_unetI/netI 0.0305
_diffrn_reflns_Laue_measured_fraction_full 0.978
_diffrn_reflns_Laue_measured_fraction_max 0.823
_diffrn_reflns_limit_h_max 16
_diffrn_reflns_limit_h_min -18
_diffrn_reflns_limit_k_max 20
_diffrn_reflns_limit_k_min -20
_diffrn_reflns_limit_l_max 20
_diffrn_reflns_limit_l_min -20
_diffrn_reflns_number 44563
_diffrn_reflns_point_group_measured_fraction_full 0.978
_diffrn_reflns_point_group_measured_fraction_max 0.823
_diffrn_reflns_theta_full 25.242
_diffrn_reflns_theta_max 34.679
_diffrn_reflns_theta_min 2.039
_exptl_absorpt_coefficient_mu 1.366
_exptl_absorpt_correction_T_max 0.703
_exptl_absorpt_correction_T_min 0.439
_exptl_absorpt_correction_type numerical
_exptl_absorpt_process_details 'SADABS (Sheldrick, 2008)'
_exptl_crystal_colour green
_exptl_crystal_density_diffrn 1.229
_exptl_crystal_description block
_exptl_crystal_F_000 756
_exptl_crystal_recrystallization_method 'Re-crystallisation from solvent: water, isopropanol'
_exptl_crystal_size_max 0.721
_exptl_crystal_size_mid 0.688
_exptl_crystal_size_min 0.278
_refine_diff_density_max 0.528
_refine_diff_density_min -0.500
_refine_diff_density_rms 0.065
_refine_ls_extinction_method none
_refine_ls_goodness_of_fit_ref 1.031
_refine_ls_hydrogen_treatment constr
_refine_ls_matrix_type full
_refine_ls_number_parameters 361
_refine_ls_number_reflns 14061
_refine_ls_number_restraints 0
_refine_ls_restrained_S_all 1.031
_refine_ls_R_factor_all 0.0497
_refine_ls_R_factor_gt 0.0327
_refine_ls_shift/su_max 0.002
_refine_ls_shift/su_mean 0.000
_refine_ls_structure_factor_coef Fsqd
_refine_ls_weighting_details 'w=1/[\s^2^(Fo^2^)+(0.0372P)^2^+0.7175P] where P=(Fo^2^+2Fc^2^)/3'
_refine_ls_weighting_scheme calc
_refine_ls_wR_factor_gt 0.0778
_refine_ls_wR_factor_ref 0.0839
_reflns_Friedel_coverage 0.000
_reflns_number_gt 10782
_reflns_number_total 14061
_reflns_threshold_expression 'I > 2\s(I)'
_cod_data_source_file c7nj00957g2.cif
_cod_data_source_block shelx
_cod_database_code 7056694
_shelx_shelxl_version_number 2014/7
_shelx_space_group_comment
;
The symmetry employed for this shelxl refinement is uniquely defined
by the following loop, which should always be used as a source of
symmetry information in preference to the above space-group names.
They are only intended as comments.
;
_shelx_estimated_absorpt_t_min 0.439
_shelx_estimated_absorpt_t_max 0.703

loop_
_space_group_symop_operation_xyz
'x, y, z'
'-x, -y, -z'

loop_
_atom_site_label
_atom_site_type_symbol
_atom_site_fract_x
_atom_site_fract_y
_atom_site_fract_z
_atom_site_U_iso_or_equiv
_atom_site_adp_type
_atom_site_occupancy
_atom_site_site_symmetry_order
_atom_site_calc_flag
_atom_site_refinement_flags_posn
_atom_site_refinement_flags_adp
C1 C 0.78753(14) 0.48133(13) 0.47841(12) 0.0282(3) Uani 1 1 d . .
C2 C 0.73820(16) 0.37230(15) 0.50146(15) 0.0380(4) Uani 1 1 d . .
H2 H 0.6752 0.3285 0.4611 0.046 Uiso 1 1 calc R U
C3 C 0.77954(17) 0.32774(16) 0.58166(15) 0.0406(4) Uani 1 1 d . .
H3 H 0.7435 0.2543 0.5962 0.049 Uiso 1 1 calc R U
C4 C 0.87253(17) 0.38839(16) 0.64104(13) 0.0381(4) Uani 1 1 d . .
H4 H 0.9007 0.3569 0.6957 0.046 Uiso 1 1 calc R U
C5 C 0.92360(16) 0.49453(16) 0.61998(12) 0.0324(4) Uani 1 1 d . .
H5 H 0.9879 0.5362 0.6604 0.039 Uiso 1 1 calc R U
C6 C 0.88255(14) 0.54304(14) 0.53944(11) 0.0264(3) Uani 1 1 d . .
C7 C 0.94485(14) 0.65358(14) 0.52269(11) 0.0262(3) Uani 1 1 d . .
H7 H 1.0089 0.6875 0.5669 0.031 Uiso 1 1 calc R U
C8 C 0.99629(14) 0.82152(13) 0.44441(12) 0.0277(3) Uani 1 1 d . .
H8A H 1.0675 0.8245 0.4055 0.033 Uiso 1 1 calc R U
H8B H 1.0226 0.8528 0.5110 0.033 Uiso 1 1 calc R U
C9 C 0.92340(14) 0.88317(12) 0.39301(11) 0.0244(3) Uani 1 1 d . .
H9A H 0.8637 0.8945 0.4389 0.029 Uiso 1 1 calc R U
H9B H 0.9756 0.9542 0.3732 0.029 Uiso 1 1 calc R U
C10 C 0.77208(13) 0.86875(12) 0.26276(11) 0.0227(3) Uani 1 1 d . .
H10A H 0.7157 0.8713 0.3154 0.027 Uiso 1 1 calc R U
H10B H 0.7268 0.8219 0.2085 0.027 Uiso 1 1 calc R U
C11 C 0.82647(14) 0.98085(12) 0.22337(11) 0.0249(3) Uani 1 1 d . .
H11A H 0.7631 1.0076 0.1948 0.030 Uiso 1 1 calc R U
H11B H 0.8659 1.0297 0.2785 0.030 Uiso 1 1 calc R U
C12 C 1.00479(13) 0.92898(12) 0.17943(11) 0.0250(3) Uani 1 1 d . .
H12A H 1.0579 0.9747 0.2306 0.030 Uiso 1 1 calc R U
H12B H 1.0538 0.9215 0.1227 0.030 Uiso 1 1 calc R U
C13 C 0.94497(13) 0.81931(12) 0.22195(10) 0.0221(3) Uani 1 1 d . .
H13A H 0.9001 0.7714 0.1682 0.026 Uiso 1 1 calc R U
H13B H 1.0068 0.7887 0.2474 0.026 Uiso 1 1 calc R U
C14 C 1.07062(13) 0.76782(12) 0.96143(11) 0.0229(3) Uani 1 1 d . .
C15 C 1.18542(14) 0.83221(13) 0.98957(12) 0.0273(3) Uani 1 1 d . .
H15 H 1.2212 0.8956 0.9537 0.033 Uiso 1 1 calc R U
C16 C 1.24721(14) 0.80552(13) 1.06783(12) 0.0285(3) Uani 1 1 d . .
H16 H 1.3242 0.8511 1.0853 0.034 Uiso 1 1 calc R U
C17 C 1.19844(14) 0.71286(14) 1.12156(12) 0.0289(3) Uani 1 1 d . .
H17 H 1.2414 0.6945 1.1752 0.035 Uiso 1 1 calc R U
C18 C 1.08667(14) 0.64849(13) 1.09524(11) 0.0261(3) Uani 1 1 d . .
H18 H 1.0532 0.5846 1.1310 0.031 Uiso 1 1 calc R U
C19 C 1.02049(13) 0.67438(11) 1.01707(11) 0.0218(3) Uani 1 1 d . .
C20 C 0.90234(14) 0.60363(12) 0.99947(11) 0.0246(3) Uani 1 1 d . .
H20 H 0.8775 0.5418 1.0396 0.030 Uiso 1 1 calc R U
C21 C 0.70883(13) 0.53854(12) 0.92926(12) 0.0270(3) Uani 1 1 d . .
H21A H 0.6828 0.5129 0.9964 0.032 Uiso 1 1 calc R U
H21B H 0.7095 0.4761 0.8877 0.032 Uiso 1 1 calc R U
C22 C 0.62553(13) 0.59411(12) 0.88425(10) 0.0230(3) Uani 1 1 d . .
H22A H 0.5487 0.5406 0.8662 0.028 Uiso 1 1 calc R U
H22B H 0.6105 0.6452 0.9330 0.028 Uiso 1 1 calc R U
C23 C 0.68871(13) 0.58053(13) 0.71057(11) 0.0260(3) Uani 1 1 d . .
H23A H 0.7348 0.5330 0.7334 0.031 Uiso 1 1 calc R U
H23B H 0.7327 0.6246 0.6562 0.031 Uiso 1 1 calc R U
C24 C 0.56864(14) 0.51212(13) 0.67056(12) 0.0288(3) Uani 1 1 d . .
H24A H 0.5799 0.4687 0.6133 0.035 Uiso 1 1 calc R U
H24B H 0.5271 0.4625 0.7225 0.035 Uiso 1 1 calc R U
C25 C 0.48714(14) 0.65886(13) 0.71891(12) 0.0280(3) Uani 1 1 d . .
H25A H 0.4404 0.6192 0.7743 0.034 Uiso 1 1 calc R U
H25B H 0.4456 0.7085 0.6923 0.034 Uiso 1 1 calc R U
C26 C 0.61017(13) 0.72249(12) 0.75681(11) 0.0248(3) Uani 1 1 d . .
H26A H 0.6537 0.7670 0.7025 0.030 Uiso 1 1 calc R U
H26B H 0.6025 0.7713 0.8110 0.030 Uiso 1 1 calc R U
N1 N 0.92107(11) 0.71052(11) 0.45279(9) 0.0243(3) Uani 1 1 d . .
N2 N 0.86242(11) 0.82176(9) 0.30346(8) 0.0196(2) Uani 1 1 d . .
N3 N 0.91489(12) 0.98073(10) 0.14592(9) 0.0244(3) Uani 1 1 d . .
H3N1 H 0.9476 1.0434 0.1353 0.029 Uiso 1 1 d R U
H3N2 H 0.8794 0.9484 0.0932 0.029 Uiso 1 1 d R U
N4 N 0.82792(11) 0.61672(10) 0.93459(9) 0.0236(3) Uani 1 1 d . .
N5 N 0.67983(11) 0.65259(10) 0.79410(9) 0.0204(2) Uani 1 1 d . .
N6 N 0.49549(12) 0.58135(11) 0.63918(9) 0.0299(3) Uani 1 1 d . .
H6N1 H 0.4255 0.5449 0.6262 0.036 Uiso 1 1 d R U
H6N2 H 0.5276 0.6167 0.5864 0.036 Uiso 1 1 d R U
O1 O 0.74385(10) 0.52024(9) 0.40129(9) 0.0337(3) Uani 1 1 d . .
O2 O 1.01560(9) 0.79790(9) 0.88540(8) 0.0278(2) Uani 1 1 d . .
Cu1 Cu 0.79248(2) 0.66557(2) 0.35471(2) 0.02161(4) Uani 1 1 d . .
Cu2 Cu 0.85206(2) 0.73515(2) 0.84196(2) 0.02181(5) Uani 1 1 d . .
Cl1 Cl 0.69979(3) 0.60495(3) 0.20504(3) 0.02449(7) Uani 1 1 d . .
Cl2 Cl 0.62156(4) 0.71425(4) 0.45728(3) 0.03526(10) Uani 1 1 d . .
Cl3 Cl 0.89622(3) 0.82608(3) 0.69639(3) 0.02743(8) Uani 1 1 d . .
Cl4 Cl 0.78065(4) 0.87126(3) 0.95434(3) 0.03156(9) Uani 1 1 d . .

loop_
_atom_site_aniso_label
_atom_site_aniso_U_11
_atom_site_aniso_U_22
_atom_site_aniso_U_33
_atom_site_aniso_U_23
_atom_site_aniso_U_13
_atom_site_aniso_U_12
C1 0.0210(7) 0.0306(8) 0.0322(8) 0.0146(6) 0.0016(6) 0.0061(6)
C2 0.0292(8) 0.0309(9) 0.0505(11) 0.0203(8) -0.0028(7) 0.0038(7)
C3 0.0351(9) 0.0391(10) 0.0509(11) 0.0260(9) 0.0101(8) 0.0153(8)
C4 0.0397(10) 0.0502(11) 0.0322(8) 0.0208(8) 0.0094(7) 0.0244(9)
C5 0.0323(8) 0.0479(10) 0.0234(7) 0.0095(7) 0.0040(6) 0.0211(8)
C6 0.0224(7) 0.0359(9) 0.0235(7) 0.0093(6) 0.0044(5) 0.0124(6)
C7 0.0218(7) 0.0357(9) 0.0205(7) 0.0029(6) 0.0002(5) 0.0079(6)
C8 0.0239(7) 0.0278(8) 0.0242(7) 0.0004(6) -0.0044(6) -0.0029(6)
C9 0.0264(7) 0.0223(7) 0.0197(6) -0.0017(5) 0.0019(5) 0.0001(6)
C10 0.0196(6) 0.0191(7) 0.0265(7) 0.0046(5) 0.0022(5) 0.0013(5)
C11 0.0266(7) 0.0185(7) 0.0273(7) 0.0030(5) 0.0011(6) 0.0034(6)
C12 0.0240(7) 0.0212(7) 0.0245(7) 0.0010(5) 0.0060(5) -0.0016(6)
C13 0.0239(7) 0.0194(7) 0.0203(6) -0.0002(5) 0.0041(5) 0.0023(5)
C14 0.0211(7) 0.0184(7) 0.0278(7) 0.0006(5) -0.0023(5) 0.0041(5)
C15 0.0215(7) 0.0219(7) 0.0350(8) 0.0040(6) -0.0019(6) 0.0016(6)
C16 0.0207(7) 0.0289(8) 0.0341(8) -0.0015(6) -0.0034(6) 0.0051(6)
C17 0.0240(7) 0.0341(9) 0.0286(8) 0.0032(6) -0.0033(6) 0.0091(6)
C18 0.0264(7) 0.0239(7) 0.0274(7) 0.0036(6) -0.0001(6) 0.0068(6)
C19 0.0217(7) 0.0184(7) 0.0244(7) -0.0006(5) -0.0012(5) 0.0047(5)
C20 0.0262(7) 0.0173(7) 0.0276(7) 0.0014(5) -0.0002(6) 0.0026(6)
C21 0.0233(7) 0.0193(7) 0.0324(8) 0.0039(6) -0.0034(6) -0.0026(6)
C22 0.0210(7) 0.0221(7) 0.0212(6) 0.0012(5) 0.0021(5) -0.0006(5)
C23 0.0214(7) 0.0270(8) 0.0239(7) -0.0065(5) 0.0036(5) -0.0014(6)
C24 0.0252(7) 0.0276(8) 0.0257(7) -0.0075(6) 0.0034(6) -0.0040(6)
C25 0.0215(7) 0.0317(8) 0.0261(7) 0.0033(6) -0.0012(6) 0.0009(6)
C26 0.0217(7) 0.0230(7) 0.0251(7) 0.0011(5) -0.0027(5) 0.0002(6)
N1 0.0200(6) 0.0269(6) 0.0225(6) 0.0044(5) -0.0011(4) 0.0015(5)
N2 0.0205(5) 0.0184(5) 0.0169(5) 0.0017(4) 0.0008(4) 0.0013(4)
N3 0.0297(6) 0.0163(6) 0.0210(6) 0.0027(4) 0.0012(5) -0.0025(5)
N4 0.0220(6) 0.0167(6) 0.0276(6) 0.0013(5) -0.0015(5) -0.0009(5)
N5 0.0188(5) 0.0190(6) 0.0195(5) -0.0010(4) 0.0010(4) -0.0003(4)
N6 0.0221(6) 0.0361(8) 0.0199(6) 0.0022(5) -0.0008(5) -0.0085(5)
O1 0.0243(5) 0.0259(6) 0.0435(7) 0.0168(5) -0.0107(5) -0.0034(4)
O2 0.0229(5) 0.0197(5) 0.0357(6) 0.0084(4) -0.0073(4) -0.0007(4)
Cu1 0.01983(8) 0.01897(9) 0.02147(8) 0.00575(6) -0.00273(6) -0.00099(6)
Cu2 0.01978(9) 0.01741(9) 0.02304(9) 0.00225(6) -0.00310(6) -0.00209(6)
Cl1 0.02740(17) 0.01927(16) 0.02199(15) 0.00015(12) -0.00046(13) -0.00020(13)
Cl2 0.03011(19) 0.0418(2) 0.02303(17) 0.00089(15) 0.00647(14) -0.00589(17)
Cl3 0.02687(17) 0.02604(18) 0.02075(15) 0.00129(12) 0.00040(13) -0.00511(14)
Cl4 0.0375(2) 0.02658(19) 0.02825(18) -0.00747(14) -0.00480(15) 0.00652(16)

loop_
_atom_type_symbol
_atom_type_description
_atom_type_scat_dispersion_real
_atom_type_scat_dispersion_imag
_atom_type_scat_source
C C 0.0033 0.0016 'International Tables Vol C Tables 4.2.6.8 and 6.1.1.4'
H H 0.0000 0.0000 'International Tables Vol C Tables 4.2.6.8 and 6.1.1.4'
N N 0.0061 0.0033 'International Tables Vol C Tables 4.2.6.8 and 6.1.1.4'
O O 0.0106 0.0060 'International Tables Vol C Tables 4.2.6.8 and 6.1.1.4'
Cu Cu 0.3201 1.2651 'International Tables Vol C Tables 4.2.6.8 and 6.1.1.4'
Cl Cl 0.1484 0.1585 'International Tables Vol C Tables 4.2.6.8 and 6.1.1.4'

loop_
_geom_angle_atom_site_label_1
_geom_angle_atom_site_label_2
_geom_angle_atom_site_label_3
_geom_angle
O1 C1 C2 118.88(15)
O1 C1 C6 123.69(14)
C2 C1 C6 117.43(14)
C3 C2 C1 121.31(18)
C3 C2 H2 119.3
C1 C2 H2 119.3
C2 C3 C4 121.02(17)
C2 C3 H3 119.5
C4 C3 H3 119.5
C5 C4 C3 119.18(15)
C5 C4 H4 120.4
C3 C4 H4 120.4
C4 C5 C6 121.30(17)
C4 C5 H5 119.3
C6 C5 H5 119.3
C5 C6 C1 119.74(15)
C5 C6 C7 116.45(15)
C1 C6 C7 123.77(13)
N1 C7 C6 125.28(14)
N1 C7 H7 117.4
C6 C7 H7 117.4
N1 C8 C9 107.46(12)
N1 C8 H8A 110.2
C9 C8 H8A 110.2
N1 C8 H8B 110.2
C9 C8 H8B 110.2
H8A C8 H8B 108.5
N2 C9 C8 109.48(12)
N2 C9 H9A 109.8
C8 C9 H9A 109.8
N2 C9 H9B 109.8
C8 C9 H9B 109.8
H9A C9 H9B 108.2
N2 C10 C11 112.60(12)
N2 C10 H10A 109.1
C11 C10 H10A 109.1
N2 C10 H10B 109.1
C11 C10 H10B 109.1
H10A C10 H10B 107.8
N3 C11 C10 110.60(12)
N3 C11 H11A 109.5
C10 C11 H11A 109.5
N3 C11 H11B 109.5
C10 C11 H11B 109.5
H11A C11 H11B 108.1
N3 C12 C13 110.69(12)
N3 C12 H12A 109.5
C13 C12 H12A 109.5
N3 C12 H12B 109.5
C13 C12 H12B 109.5
H12A C12 H12B 108.1
N2 C13 C12 113.32(12)
N2 C13 H13A 108.9
C12 C13 H13A 108.9
N2 C13 H13B 108.9
C12 C13 H13B 108.9
H13A C13 H13B 107.7
O2 C14 C15 118.77(13)
O2 C14 C19 123.89(13)
C15 C14 C19 117.34(13)
C16 C15 C14 121.62(14)
C16 C15 H15 119.2
C14 C15 H15 119.2
C15 C16 C17 120.96(15)
C15 C16 H16 119.5
C17 C16 H16 119.5
C18 C17 C16 118.49(14)
C18 C17 H17 120.8
C16 C17 H17 120.8
C17 C18 C19 121.97(14)
C17 C18 H18 119.0
C19 C18 H18 119.0
C18 C19 C14 119.60(13)
C18 C19 C20 116.96(13)
C14 C19 C20 123.43(13)
N4 C20 C19 125.67(14)
N4 C20 H20 117.2
C19 C20 H20 117.2
N4 C21 C22 107.52(12)
N4 C21 H21A 110.2
C22 C21 H21A 110.2
N4 C21 H21B 110.2
C22 C21 H21B 110.2
H21A C21 H21B 108.5
N5 C22 C21 109.32(12)
N5 C22 H22A 109.8
C21 C22 H22A 109.8
N5 C22 H22B 109.8
C21 C22 H22B 109.8
H22A C22 H22B 108.3
N5 C23 C24 113.20(13)
N5 C23 H23A 108.9
C24 C23 H23A 108.9
N5 C23 H23B 108.9
C24 C23 H23B 108.9
H23A C23 H23B 107.8
N6 C24 C23 110.17(13)
N6 C24 H24A 109.6
C23 C24 H24A 109.6
N6 C24 H24B 109.6
C23 C24 H24B 109.6
H24A C24 H24B 108.1
N6 C25 C26 110.46(13)
N6 C25 H25A 109.6
C26 C25 H25A 109.6
N6 C25 H25B 109.6
C26 C25 H25B 109.6
H25A C25 H25B 108.1
N5 C26 C25 112.52(13)
N5 C26 H26A 109.1
C25 C26 H26A 109.1
N5 C26 H26B 109.1
C25 C26 H26B 109.1
H26A C26 H26B 107.8
C7 N1 C8 118.18(13)
C7 N1 Cu1 126.83(11)
C8 N1 Cu1 114.99(9)
C10 N2 C13 107.23(11)
C10 N2 C9 110.76(12)
C13 N2 C9 113.34(11)
C10 N2 Cu1 114.09(8)
C13 N2 Cu1 107.84(9)
C9 N2 Cu1 103.67(8)
C12 N3 C11 112.77(11)
C12 N3 H3N1 109.2
C11 N3 H3N1 104.9
C12 N3 H3N2 109.0
C11 N3 H3N2 110.1
H3N1 N3 H3N2 110.8
C20 N4 C21 118.52(13)
C20 N4 Cu2 126.90(10)
C21 N4 Cu2 114.54(10)
C26 N5 C23 107.23(12)
C26 N5 C22 111.02(12)
C23 N5 C22 113.56(12)
C26 N5 Cu2 114.30(9)
C23 N5 Cu2 107.57(9)
C22 N5 Cu2 103.26(8)
C24 N6 C25 112.47(12)
C24 N6 H6N1 111.2
C25 N6 H6N1 105.4
C24 N6 H6N2 108.2
C25 N6 H6N2 109.6
H6N1 N6 H6N2 110.0
C1 O1 Cu1 127.50(10)
C14 O2 Cu2 127.19(9)
O1 Cu1 N1 92.71(5)
O1 Cu1 N2 174.24(5)
N1 Cu1 N2 83.71(5)
O1 Cu1 Cl1 89.05(4)
N1 Cu1 Cl1 158.14(4)
N2 Cu1 Cl1 92.60(3)
O1 Cu1 Cl2 91.92(4)
N1 Cu1 Cl2 98.74(4)
N2 Cu1 Cl2 93.09(4)
Cl1 Cu1 Cl2 102.982(15)
O2 Cu2 N4 92.45(5)
O2 Cu2 N5 174.09(5)
N4 Cu2 N5 83.64(5)
O2 Cu2 Cl3 88.93(3)
N4 Cu2 Cl3 158.25(4)
N5 Cu2 Cl3 93.08(3)
O2 Cu2 Cl4 91.84(4)
N4 Cu2 Cl4 99.26(4)
N5 Cu2 Cl4 93.16(4)
Cl3 Cu2 Cl4 102.388(16)

loop_
_geom_bond_atom_site_label_1
_geom_bond_atom_site_label_2
_geom_bond_distance
C1 O1 1.3244(18)
C1 C2 1.409(2)
C1 C6 1.415(2)
C2 C3 1.382(2)
C2 H2 0.9500
C3 C4 1.383(3)
C3 H3 0.9500
C4 C5 1.372(3)
C4 H4 0.9500
C5 C6 1.412(2)
C5 H5 0.9500
C6 C7 1.433(2)
C7 N1 1.2843(19)
C7 H7 0.9500
C8 N1 1.463(2)
C8 C9 1.509(2)
C8 H8A 0.9900
C8 H8B 0.9900
C9 N2 1.4936(18)
C9 H9A 0.9900
C9 H9B 0.9900
C10 N2 1.4821(19)
C10 C11 1.518(2)
C10 H10A 0.9900
C10 H10B 0.9900
C11 N3 1.491(2)
C11 H11A 0.9900
C11 H11B 0.9900
C12 N3 1.487(2)
C12 C13 1.518(2)
C12 H12A 0.9900
C12 H12B 0.9900
C13 N2 1.4892(18)
C13 H13A 0.9900
C13 H13B 0.9900
C14 O2 1.3286(17)
C14 C15 1.408(2)
C14 C19 1.415(2)
C15 C16 1.379(2)
C15 H15 0.9500
C16 C17 1.391(2)
C16 H16 0.9500
C17 C18 1.374(2)
C17 H17 0.9500
C18 C19 1.405(2)
C18 H18 0.9500
C19 C20 1.438(2)
C20 N4 1.2780(19)
C20 H20 0.9500
C21 N4 1.4697(19)
C21 C22 1.510(2)
C21 H21A 0.9900
C21 H21B 0.9900
C22 N5 1.4907(18)
C22 H22A 0.9900
C22 H22B 0.9900
C23 N5 1.4896(19)
C23 C24 1.519(2)
C23 H23A 0.9900
C23 H23B 0.9900
C24 N6 1.486(2)
C24 H24A 0.9900
C24 H24B 0.9900
C25 N6 1.498(2)
C25 C26 1.519(2)
C25 H25A 0.9900
C25 H25B 0.9900
C26 N5 1.487(2)
C26 H26A 0.9900
C26 H26B 0.9900
N1 Cu1 1.9449(12)
N2 Cu1 2.0885(12)
N3 H3N1 0.8096
N3 H3N2 0.8598
N4 Cu2 1.9541(12)
N5 Cu2 2.0840(12)
N6 H6N1 0.8356
N6 H6N2 0.8797
O1 Cu1 1.9272(11)
O2 Cu2 1.9358(10)
Cu1 Cl1 2.2980(4)
Cu1 Cl2 2.6942(5)
Cu2 Cl3 2.2894(4)
Cu2 Cl4 2.6636(5)
